data_2210092
loop_
_publ_author_name
'Harrison, William T. A.'
'Yathirajan, H. S.'
'Ashalatha, B. V.'
'Vijaya Raj, K. K.'
'Narayana, B.'

_publ_section_title
;
 Ethyl 2-acetylamino-4,5,6,7-tetrahydro-1-benzothiophene-3-carboxylate
;
_journal_coeditor_code BI2039
_journal_issue 9
_journal_name_full 'Acta Crystallographica Section E'
_journal_page_first o3732
_journal_page_last o3734
_journal_paper_doi 10.1107/S1600536806030133
_journal_volume 62
_journal_year 2006
_chemical_formula_iupac 'C13 H17 N O3 S'
_chemical_formula_moiety 'C13 H17 N O3 S'
_chemical_formula_sum 'C13 H17 N O3 S'
_chemical_formula_weight 267.34
_chemical_name_systematic
;
Ethyl 2-(acetylamino)-4,5,6,7-tetrahydro-1-benzothiophene-3-carboxylate
;
_space_group_IT_number 14
_symmetry_cell_setting monoclinic
_symmetry_space_group_name_Hall '-P 2ybc'
_symmetry_space_group_name_H-M 'P 1 21/c 1'
_atom_sites_solution_hydrogens geom
_atom_sites_solution_primary direct
_atom_sites_solution_secondary difmap
_audit_creation_method SHELXL97
_cell_angle_alpha 90.00
_cell_angle_beta 108.4381(18)
_cell_angle_gamma 90.00
_cell_formula_units_Z 4
_cell_length_a 10.2987(4)
_cell_length_b 16.6174(5)
_cell_length_c 7.8510(3)
_cell_measurement_reflns_used 3015
_cell_measurement_temperature 120(2)
_cell_measurement_theta_max 27.48
_cell_measurement_theta_min 1.00
_cell_volume 1274.63(8)
_computing_cell_refinement 'SCALEPACK (Otwinowski & Minor, 1997)'
_computing_data_collection 'COLLECT (Nonius, 1998)'
_computing_data_reduction
;
SCALEPACK and DENZO (Otwinowski & Minor, 1997) and SORTAV
(Blessing, 1995)
;
_computing_molecular_graphics 'ORTEP3 (Farrugia, 1997)'
_computing_publication_material SHELXL97
_computing_structure_refinement 'SHELXL97 (Sheldrick, 1997)'
_computing_structure_solution 'SHELXS97 (Sheldrick, 1997)'
_diffrn_ambient_temperature 120(2)
_diffrn_measured_fraction_theta_full 0.996
_diffrn_measured_fraction_theta_max 0.996
_diffrn_measurement_device_type 'Nonius KappaCCD'
_diffrn_measurement_method '\w and \f'
_diffrn_radiation_monochromator graphite
_diffrn_radiation_source 'fine-focus sealed tube'
_diffrn_radiation_type MoK\a
_diffrn_radiation_wavelength 0.71073
_diffrn_reflns_av_R_equivalents 0.0388
_diffrn_reflns_av_sigmaI/netI 0.0313
_diffrn_reflns_limit_h_max 13
_diffrn_reflns_limit_h_min -13
_diffrn_reflns_limit_k_max 20
_diffrn_reflns_limit_k_min -21
_diffrn_reflns_limit_l_max 10
_diffrn_reflns_limit_l_min -10
_diffrn_reflns_number 16538
_diffrn_reflns_theta_full 27.50
_diffrn_reflns_theta_max 27.50
_diffrn_reflns_theta_min 3.22
_diffrn_standards_number 0
_exptl_absorpt_coefficient_mu 0.254
_exptl_absorpt_correction_T_max 0.958
_exptl_absorpt_correction_T_min 0.897
_exptl_absorpt_correction_type multi-scan
_exptl_absorpt_process_details '(SADABS; Bruker, 2003)'
_exptl_crystal_colour colourless
_exptl_crystal_density_diffrn 1.393
_exptl_crystal_density_method 'not measured'
_exptl_crystal_description 'cut block'
_exptl_crystal_F_000 568
_exptl_crystal_size_max 0.44
_exptl_crystal_size_mid 0.30
_exptl_crystal_size_min 0.18
_refine_diff_density_max 0.284
_refine_diff_density_min -0.282
_refine_ls_extinction_method none
_refine_ls_goodness_of_fit_ref 1.045
_refine_ls_hydrogen_treatment mixed
_refine_ls_matrix_type full
_refine_ls_number_parameters 168
_refine_ls_number_reflns 2917
_refine_ls_number_restraints 0
_refine_ls_restrained_S_all 1.045
_refine_ls_R_factor_all 0.0518
_refine_ls_R_factor_gt 0.0357
_refine_ls_shift/su_max 0.001
_refine_ls_shift/su_mean 0.000
_refine_ls_structure_factor_coef Fsqd
_refine_ls_weighting_details 'calc w = 1/[\s^2^(Fo^2^)+(0.0407P)^2^+0.574P] where P=(Fo^2^+2Fc^2^)/3'
_refine_ls_weighting_scheme calc
_refine_ls_wR_factor_gt 0.0838
_refine_ls_wR_factor_ref 0.0912
_reflns_number_gt 2338
_reflns_number_total 2917
_reflns_threshold_expression I>2\s(I)
_cod_data_source_file bi2039.cif
_cod_data_source_block I
_cod_original_sg_symbol_H-M 'P 21/c'
_cod_database_code 2210092
_cod_database_fobs_code 2210092

loop_
_symmetry_equiv_pos_as_xyz
'x, y, z'
'-x, y+1/2, -z+1/2'
'-x, -y, -z'
'x, -y-1/2, z-1/2'

loop_
_atom_site_type_symbol
_atom_site_label
_atom_site_fract_x
_atom_site_fract_y
_atom_site_fract_z
_atom_site_U_iso_or_equiv
_atom_site_adp_type
_atom_site_calc_flag
_atom_site_refinement_flags
_atom_site_occupancy
C C1 0.42025(15) 0.34938(9) 0.5719(2) 0.0190(3) Uani d . 1
C C2 0.36910(16) 0.27403(9) 0.4663(2) 0.0232(3) Uani d . 1
H H2A 0.3934 0.2266 0.5464 0.028 Uiso calc R 1
H H2B 0.4126 0.2679 0.3712 0.028 Uiso calc R 1
C C3 0.21396(16) 0.27903(9) 0.3819(2) 0.0232(3) Uani d . 1
H H3A 0.1817 0.2347 0.2944 0.028 Uiso calc R 1
H H3B 0.1696 0.2731 0.4762 0.028 Uiso calc R 1
C C4 0.17450(16) 0.35977(9) 0.2872(2) 0.0229(3) Uani d . 1
H H4A 0.0746 0.3605 0.2246 0.028 Uiso calc R 1
H H4B 0.2214 0.3658 0.1956 0.028 Uiso calc R 1
C C5 0.21240(15) 0.43102(9) 0.41786(19) 0.0194(3) Uani d . 1
H H5A 0.2108 0.4812 0.3493 0.023 Uiso calc R 1
H H5B 0.1433 0.4362 0.4808 0.023 Uiso calc R 1
C C6 0.35228(15) 0.42071(9) 0.55453(19) 0.0178(3) Uani d . 1
C C7 0.43107(14) 0.48049(9) 0.67846(19) 0.0175(3) Uani d . 1
C C8 0.55668(15) 0.45085(9) 0.78253(19) 0.0189(3) Uani d . 1
C C9 0.78203(16) 0.46767(10) 1.0084(2) 0.0232(3) Uani d . 1
C C10 0.86975(16) 0.52769(10) 1.1382(2) 0.0276(4) Uani d . 1
H H10A 0.8119 0.5710 1.1592 0.041 Uiso calc R 1
H H10B 0.9375 0.5504 1.0878 0.041 Uiso calc R 1
H H10C 0.9169 0.5008 1.2521 0.041 Uiso calc R 1
C C11 0.39415(15) 0.56423(9) 0.6996(2) 0.0191(3) Uani d . 1
C C12 0.23372(17) 0.66948(9) 0.5971(2) 0.0261(4) Uani d . 1
H H12A 0.3078 0.7041 0.5829 0.031 Uiso calc R 1
H H12B 0.2198 0.6825 0.7131 0.031 Uiso calc R 1
C C13 0.10391(17) 0.68309(10) 0.4450(3) 0.0323(4) Uani d . 1
H H13A 0.0775 0.7398 0.4423 0.048 Uiso calc R 1
H H13B 0.0309 0.6494 0.4621 0.048 Uiso calc R 1
H H13C 0.1186 0.6689 0.3313 0.048 Uiso calc R 1
N N1 0.65371(13) 0.49412(8) 0.91396(17) 0.0208(3) Uani d . 1
H H1 0.6261(17) 0.5419(11) 0.925(2) 0.025 Uiso d . 1
O O1 0.82149(11) 0.40043(7) 0.98601(16) 0.0315(3) Uani d . 1
O O2 0.46870(11) 0.61218(6) 0.80471(15) 0.0253(3) Uani d . 1
O O3 0.26963(11) 0.58460(6) 0.59197(14) 0.0220(2) Uani d . 1
S S1 0.58051(4) 0.35234(2) 0.73354(5) 0.02108(12) Uani d . 1

loop_
_atom_site_aniso_label
_atom_site_aniso_U_11
_atom_site_aniso_U_22
_atom_site_aniso_U_33
_atom_site_aniso_U_12
_atom_site_aniso_U_13
_atom_site_aniso_U_23
C1 0.0201(7) 0.0197(7) 0.0179(7) 0.0006(6) 0.0067(6) 0.0014(6)
C2 0.0301(8) 0.0172(8) 0.0221(8) 0.0028(6) 0.0077(6) -0.0015(6)
C3 0.0293(8) 0.0183(8) 0.0211(7) -0.0028(6) 0.0068(6) -0.0020(6)
C4 0.0257(8) 0.0202(8) 0.0205(8) -0.0008(6) 0.0038(6) -0.0008(6)
C5 0.0199(7) 0.0177(7) 0.0195(7) 0.0006(6) 0.0048(6) 0.0009(6)
C6 0.0213(7) 0.0178(7) 0.0161(7) -0.0009(6) 0.0087(6) 0.0012(6)
C7 0.0187(7) 0.0185(7) 0.0170(7) -0.0008(6) 0.0082(6) 0.0010(6)
C8 0.0214(7) 0.0193(7) 0.0180(7) -0.0010(6) 0.0092(6) 0.0016(6)
C9 0.0212(8) 0.0291(9) 0.0199(7) -0.0011(6) 0.0072(6) 0.0039(7)
C10 0.0228(8) 0.0335(9) 0.0232(8) -0.0022(7) 0.0025(6) 0.0028(7)
C11 0.0200(7) 0.0196(7) 0.0194(7) -0.0020(6) 0.0088(6) 0.0003(6)
C12 0.0299(9) 0.0138(7) 0.0353(9) 0.0028(6) 0.0114(7) -0.0025(7)
C13 0.0251(9) 0.0219(8) 0.0483(11) 0.0033(7) 0.0094(8) 0.0038(8)
N1 0.0194(6) 0.0211(7) 0.0213(6) -0.0016(5) 0.0056(5) -0.0002(5)
O1 0.0251(6) 0.0326(7) 0.0322(7) 0.0046(5) 0.0024(5) -0.0019(5)
O2 0.0264(6) 0.0203(6) 0.0274(6) -0.0029(5) 0.0057(5) -0.0048(5)
O3 0.0213(5) 0.0155(5) 0.0279(6) 0.0020(4) 0.0061(4) -0.0008(4)
S1 0.0205(2) 0.0197(2) 0.0226(2) 0.00291(15) 0.00611(14) 0.00109(15)

loop_
_atom_type_symbol
_atom_type_description
_atom_type_scat_dispersion_real
_atom_type_scat_dispersion_imag
_atom_type_scat_source
C C 0.0033 0.0016 'International Tables Vol C Tables 4.2.6.8 and 6.1.1.4'
H H 0.0000 0.0000 'International Tables Vol C Tables 4.2.6.8 and 6.1.1.4'
N N 0.0061 0.0033 'International Tables Vol C Tables 4.2.6.8 and 6.1.1.4'
O O 0.0106 0.0060 'International Tables Vol C Tables 4.2.6.8 and 6.1.1.4'
S S 0.1246 0.1234 'International Tables Vol C Tables 4.2.6.8 and 6.1.1.4'

loop_
_geom_angle_atom_site_label_1
_geom_angle_atom_site_label_2
_geom_angle_atom_site_label_3
_geom_angle
C6 C1 C2 126.24(14)
C6 C1 S1 112.86(11)
C2 C1 S1 120.90(11)
C1 C2 C3 109.31(12)
C1 C2 H2A 109.8
C3 C2 H2A 109.8
C1 C2 H2B 109.8
C3 C2 H2B 109.8
H2A C2 H2B 108.3
C4 C3 C2 109.91(13)
C4 C3 H3A 109.7
C2 C3 H3A 109.7
C4 C3 H3B 109.7
C2 C3 H3B 109.7
H3A C3 H3B 108.2
C3 C4 C5 112.40(12)
C3 C4 H4A 109.1
C5 C4 H4A 109.1
C3 C4 H4B 109.1
C5 C4 H4B 109.1
H4A C4 H4B 107.9
C6 C5 C4 111.81(12)
C6 C5 H5A 109.3
C4 C5 H5A 109.3
C6 C5 H5B 109.3
C4 C5 H5B 109.3
H5A C5 H5B 107.9
C1 C6 C7 111.67(13)
C1 C6 C5 120.99(13)
C7 C6 C5 127.33(13)
C8 C7 C6 111.94(13)
C8 C7 C11 119.90(13)
C6 C7 C11 128.15(13)
C7 C8 N1 124.98(14)
C7 C8 S1 112.34(11)
N1 C8 S1 122.68(11)
O1 C9 N1 121.65(15)
O1 C9 C10 123.24(14)
N1 C9 C10 115.11(14)
C9 C10 H10A 109.5
C9 C10 H10B 109.5
H10A C10 H10B 109.5
C9 C10 H10C 109.5
H10A C10 H10C 109.5
H10B C10 H10C 109.5
O2 C11 O3 122.13(14)
O2 C11 C7 124.28(14)
O3 C11 C7 113.59(12)
O3 C12 C13 107.03(13)
O3 C12 H12A 110.3
C13 C12 H12A 110.3
O3 C12 H12B 110.3
C13 C12 H12B 110.3
H12A C12 H12B 108.6
C12 C13 H13A 109.5
C12 C13 H13B 109.5
H13A C13 H13B 109.5
C12 C13 H13C 109.5
H13A C13 H13C 109.5
H13B C13 H13C 109.5
C9 N1 C8 125.56(14)
C9 N1 H1 122.4(12)
C8 N1 H1 111.9(12)
C11 O3 C12 115.31(12)
C8 S1 C1 91.18(7)

loop_
_geom_bond_atom_site_label_1
_geom_bond_atom_site_label_2
_geom_bond_distance
C1 C6 1.361(2)
C1 C2 1.502(2)
C1 S1 1.7356(15)
C2 C3 1.526(2)
C2 H2A 0.990
C2 H2B 0.990
C3 C4 1.525(2)
C3 H3A 0.990
C3 H3B 0.990
C4 C5 1.534(2)
C4 H4A 0.990
C4 H4B 0.990
C5 C6 1.509(2)
C5 H5A 0.990
C5 H5B 0.990
C6 C7 1.446(2)
C7 C8 1.384(2)
C7 C11 1.466(2)
C8 N1 1.3884(19)
C8 S1 1.7170(15)
C9 O1 1.221(2)
C9 N1 1.3674(19)
C9 C10 1.505(2)
C10 H10A 0.980
C10 H10B 0.980
C10 H10C 0.980
C11 O2 1.2266(18)
C11 O3 1.3370(18)
C12 O3 1.4619(17)
C12 C13 1.502(2)
C12 H12A 0.990
C12 H12B 0.990
C13 H13A 0.980
C13 H13B 0.980
C13 H13C 0.980
N1 H1 0.858(18)

loop_
_geom_hbond_atom_site_label_D
_geom_hbond_atom_site_label_H
_geom_hbond_atom_site_label_A
_geom_hbond_site_symmetry_A
_geom_hbond_distance_DH
_geom_hbond_distance_HA
_geom_hbond_distance_DA
_geom_hbond_angle_DHA
N1 H1 O2 . 0.858(18) 1.979(18) 2.6798(17) 138.1(16)
C2 H2A O2 2_646 0.99 2.44 3.370(2) 156.5

loop_
_geom_torsion_atom_site_label_1
_geom_torsion_atom_site_label_2
_geom_torsion_atom_site_label_3
_geom_torsion_atom_site_label_4
_geom_torsion
_geom_torsion_publ_flag
C1 C2 C3 C4 48.83(16) y
C2 C3 C4 C5 -63.48(17) y
C3 C4 C5 C6 42.28(18) y
C4 C5 C6 C1 -10.54(19) y
C5 C6 C1 C2 -0.9(2) y
C6 C1 C2 C3 -18.7(2) y
S1 C1 C2 C3 161.76(11) ?
C2 C1 C6 C7 179.52(14) ?
S1 C1 C6 C7 -0.95(16) ?
S1 C1 C6 C5 178.59(11) ?
C4 C5 C6 C7 168.93(14) ?
C1 C6 C7 C8 0.73(18) ?
C5 C6 C7 C8 -178.78(13) ?
C1 C6 C7 C11 179.25(14) ?
C5 C6 C7 C11 -0.3(2) ?
C6 C7 C8 N1 -179.48(13) ?
C11 C7 C8 N1 1.9(2) ?
C6 C7 C8 S1 -0.19(16) ?
C11 C7 C8 S1 -178.84(11) ?
C8 C7 C11 O2 0.7(2) ?
C6 C7 C11 O2 -177.70(14) ?
C8 C7 C11 O3 -179.44(12) ?
C6 C7 C11 O3 2.1(2) ?
O1 C9 N1 C8 -1.7(2) ?
C10 C9 N1 C8 177.50(13) ?
C7 C8 N1 C9 -174.86(14) ?
S1 C8 N1 C9 5.9(2) ?
O2 C11 O3 C12 5.2(2) ?
C7 C11 O3 C12 -174.69(12) ?
C13 C12 O3 C11 169.63(13) ?
C7 C8 S1 C1 -0.29(12) ?
N1 C8 S1 C1 179.02(13) ?
C6 C1 S1 C8 0.73(12) ?
C2 C1 S1 C8 -179.71(13) ?

loop_
_cod_related_entry_id
_cod_related_entry_database
_cod_related_entry_code
1 ChemSpider 89123
